data_7012265
loop_
_publ_author_name
'Benjamin D. Ward'
'Stuart R. Dubberley'
'Aline Maisse-Fran\,cois'
'Lutz H. Gade'
'Philip Mountford'

_publ_section_title
;
 Scandium chloride, alkyl and phenyl complexes of diamido-donor ligands
;
_journal_issue 24
_journal_name_full 'J. Chem. Soc., Dalton Trans.'
_journal_page_first 4649
_journal_page_last 4657
_journal_paper_doi 10.1039/b209382k
_journal_year 2002
_chemical_formula_moiety ' C19 H37 Cl1 N3 O1 Sc1 Si2 '
_chemical_formula_sum 'C19 H37 Cl N3 O Sc Si2'
_chemical_formula_weight 460.11
_chemical_name_systematic
;                                  
[Sc(N2_TMS_Npy)Cl(THF)]                                 
;
_space_group_IT_number 61
_symmetry_cell_setting orthorhombic
_symmetry_space_group_name_Hall '-P 2ac 2ab'
_symmetry_space_group_name_H-M 'P b c a'
_atom_sites_solution_hydrogens geom
_atom_sites_solution_primary direct
_cell_angle_alpha 90.00
_cell_angle_beta 90.00
_cell_angle_gamma 90.00
_cell_formula_units_Z 8
_cell_length_a 19.1126(4)
_cell_length_b 13.1361(2)
_cell_length_c 19.5217(4)
_cell_measurement_reflns_used 5869
_cell_measurement_temperature 150
_cell_measurement_theta_max 27.485
_cell_measurement_theta_min 2.910
_cell_volume 4901.22(16)
_computing_cell_refinement
;                                                                               
KappaCCD software 'DENZO' (Otwinowski & Minor, 1996)                            
;
_computing_data_collection
;                                                                               
KappaCCD software 'Collect' (Nonius, 2000)                                      
;
_computing_data_reduction
;                                                                               
KappaCCD software 'DENZO' (Otwinowski & Minor, 1996)                            
;
_computing_molecular_graphics 'CAMERON (Watkin, Prout and Pearce, 1996)'
_computing_publication_material
;                                                                               
CRYSTALS Issue 10 (Watkin et al, 1996)                                          
;
_computing_structure_refinement
;                                                                               
CRYSTALS Issue 10 (Watkin et al, 1996)                                          
;
_computing_structure_solution 'SIR92 (Altomare, et al, 1994)'
_diffrn_ambient_temperature 150
_diffrn_measured_fraction_theta_max 0.997
_diffrn_measurement_device_type 'Nonius KappaCCD'
_diffrn_measurement_method \w/2\q
_diffrn_radiation_type 'Mo K\a'
_diffrn_radiation_wavelength 0.71073
_diffrn_reflns_av_R_equivalents 2.30
_diffrn_reflns_limit_h_max 24
_diffrn_reflns_limit_h_min -24
_diffrn_reflns_limit_k_max 17
_diffrn_reflns_limit_k_min -17
_diffrn_reflns_limit_l_max 25
_diffrn_reflns_limit_l_min -25
_diffrn_reflns_number 11144
_diffrn_reflns_theta_max 27.48
_diffrn_reflns_theta_min 2.98
_diffrn_standards_decay_% 'not measured'
_diffrn_standards_interval_count 'not measured'
_diffrn_standards_interval_time 'not measured'
_diffrn_standards_number 'not measured'
_exptl_absorpt_coefficient_mu 0.52
_exptl_absorpt_correction_T_max 0.925
_exptl_absorpt_correction_T_min 0.901
_exptl_absorpt_correction_type multi-scan
_exptl_crystal_colour 'pale yellow'
_exptl_crystal_density_diffrn 1.25
_exptl_crystal_density_meas ?
_exptl_crystal_density_method .
_exptl_crystal_description block
_exptl_crystal_F_000 1972.17
_exptl_crystal_size_max 0.20
_exptl_crystal_size_mid 0.20
_exptl_crystal_size_min 0.15
_refine_diff_density_max 0.29
_refine_diff_density_min -0.29
_refine_ls_abs_structure_Flack none
_refine_ls_extinction_coef 'none required'
_refine_ls_extinction_method None
_refine_ls_goodness_of_fit_ref 1.0645
_refine_ls_hydrogen_treatment 'riding model'
_refine_ls_matrix_type full
_refine_ls_number_parameters 244
_refine_ls_number_reflns 3439
_refine_ls_number_restraints 0
_refine_ls_R_factor_gt 0.0341
_refine_ls_shift/su_max 0.0011
_refine_ls_structure_factor_coef F
_refine_ls_weighting_details
;
Chebychev polynomial with 4 parameters, Carruthers & Watkin , 1979, 
0.194    -.150    -.434E-01-.872E-01
;
_refine_ls_weighting_scheme 'Chebychev polynomial'
_refine_ls_wR_factor_ref 0.0246
_reflns_limit_h_max 24
_reflns_limit_h_min 0
_reflns_limit_k_max 17
_reflns_limit_k_min 0
_reflns_limit_l_max 25
_reflns_limit_l_min 0
_reflns_number_gt 3439
_reflns_number_total 5603
_reflns_threshold_expression >3.00\s(I)
_cod_data_source_file b209382k.txt
_cod_data_source_block COMPOUND_1
_cod_depositor_comments
;
The following automatic conversions were performed:
'_symmetry_cell_setting' value 'Orthorhombic ' changed to 'orthorhombic'
according to '/home/saulius/struct/CIF-dictionaries/cif_core.dic'
dictionary named 'cif_core.dic' version 2.4.1 from 2010-06-29.

Automatic conversion script
Id: cif_fix_enum 1527 2010-12-29 10:47:43Z saulius 

The following automatic conversions were performed:

'_atom_sites_solution_primary' value 'direct methods' was changed to
'direct'.

'_atom_sites_solution_hydrogens' value 'geometric' was changed to
'geom'.

Automatic conversion script
Id: cif_fix_values 6452 2018-10-05 10:23:21Z andrius 
;
_cod_original_cell_volume 4901.2(2)
_cod_original_sg_symbol_H-M 'P b c a '
_cod_original_formula_sum ' C19 H37 Cl1 N3 O1 Sc1 Si2 '
_cod_database_code 7012265

loop_
_symmetry_equiv_pos_as_xyz
x,y,z
-x,-y,-z
-x+1/2,y+1/2,z
x+1/2,-y+1/2,-z
x,-y+1/2,z+1/2
-x,y+1/2,-z+1/2
-x+1/2,-y,z+1/2
x+1/2,y,-z+1/2

loop_
_atom_site_label
_atom_site_fract_x
_atom_site_fract_y
_atom_site_fract_z
_atom_site_U_iso_or_equiv
_atom_site_occupancy
_atom_site_adp_type
Sc1 0.882348(19) 0.24921(3) 0.42649(2) 0.0190 1.0000 Uani
Cl1 0.81621(4) 0.39625(5) 0.38559(4) 0.0392 1.0000 Uani
N1 0.87361(9) 0.14945(14) 0.50512(9) 0.0213 1.0000 Uani
N2 0.98117(9) 0.21969(14) 0.39497(9) 0.0204 1.0000 Uani
N3 0.9318(1) 0.34926(14) 0.50934(9) 0.0220 1.0000 Uani
O1 0.82095(8) 0.15961(12) 0.35225(8) 0.0250 1.0000 Uani
Si1 0.79821(3) 0.11512(5) 0.54688(3) 0.0220 1.0000 Uani
Si2 1.01395(3) 0.21017(5) 0.31343(3) 0.0226 1.0000 Uani
C1 0.9396(1) 0.12641(17) 0.54033(12) 0.0212 1.0000 Uani
C2 1.00372(11) 0.19721(16) 0.52509(11) 0.0194 1.0000 Uani
C3 1.02938(11) 0.18925(17) 0.44976(11) 0.0215 1.0000 Uani
C4 1.06359(11) 0.15507(17) 0.56926(12) 0.0243 1.0000 Uani
C5 0.98635(12) 0.30680(16) 0.54333(11) 0.0208 1.0000 Uani
C6 1.02275(13) 0.36349(18) 0.59207(12) 0.0280 1.0000 Uani
C7 1.00279(15) 0.46252(19) 0.60679(13) 0.0362 1.0000 Uani
C8 0.94572(15) 0.50332(19) 0.57348(13) 0.0354 1.0000 Uani
C9 0.91203(13) 0.44470(18) 0.52490(12) 0.0288 1.0000 Uani
C10 0.78919(13) -0.02612(19) 0.55775(14) 0.0353 1.0000 Uani
C11 0.79322(15) 0.1731(2) 0.63435(13) 0.0451 1.0000 Uani
C12 0.72248(12) 0.16301(18) 0.49537(13) 0.0305 1.0000 Uani
C13 1.09596(14) 0.2854(2) 0.30033(14) 0.0425 1.0000 Uani
C14 0.94739(13) 0.2599(2) 0.25219(12) 0.0342 1.0000 Uani
C15 1.03674(15) 0.07464(19) 0.29162(13) 0.0357 1.0000 Uani
C16 0.83567(12) 0.05079(18) 0.34386(13) 0.0291 1.0000 Uani
C17 0.80881(15) 0.0258(2) 0.27296(13) 0.0411 1.0000 Uani
C18 0.74377(16) 0.0928(2) 0.26796(14) 0.0446 1.0000 Uani
C19 0.76335(12) 0.18881(19) 0.30648(12) 0.0318 1.0000 Uani
H11 0.9303 0.12963 0.59069 0.0261 1.0000 Uiso
H12 0.9534 0.05551 0.52747 0.0261 1.0000 Uiso
H31 1.07206 0.23284 0.44559 0.0275 1.0000 Uiso
H32 1.04224 0.11651 0.44141 0.0275 1.0000 Uiso
H41 1.10649 0.19726 0.56192 0.0296 1.0000 Uiso
H42 1.05006 0.15740 0.61872 0.0296 1.0000 Uiso
H43 1.07334 0.08306 0.55566 0.0296 1.0000 Uiso
H61 1.06375 0.33245 0.61608 0.0354 1.0000 Uiso
H71 1.02958 0.50409 0.64076 0.0444 1.0000 Uiso
H81 0.92855 0.57327 0.58468 0.0426 1.0000 Uiso
H91 0.87156 0.47467 0.49945 0.0352 1.0000 Uiso
H101 0.74447 -0.04148 0.58226 0.0465 1.0000 Uiso
H102 0.82950 -0.05299 0.58495 0.0465 1.0000 Uiso
H103 0.78860 -0.05921 0.51162 0.0465 1.0000 Uiso
H111 0.74875 0.1517 0.65719 0.0562 1.0000 Uiso
H112 0.83403 0.1496 0.66225 0.0562 1.0000 Uiso
H113 0.79434 0.2489 0.63031 0.0562 1.0000 Uiso
H121 0.67773 0.14398 0.51862 0.0383 1.0000 Uiso
H122 0.72538 0.23876 0.49116 0.0383 1.0000 Uiso
H123 0.72389 0.13166 0.44871 0.0383 1.0000 Uiso
H131 1.11242 0.2767 0.25206 0.0531 1.0000 Uiso
H132 1.13288 0.2606 0.33255 0.0531 1.0000 Uiso
H133 1.08644 0.3591 0.30932 0.0531 1.0000 Uiso
H141 0.96595 0.2548 0.20442 0.0415 1.0000 Uiso
H142 0.93683 0.3328 0.26302 0.0415 1.0000 Uiso
H143 0.90363 0.2186 0.25622 0.0415 1.0000 Uiso
H151 1.05571 0.07180 0.24392 0.0459 1.0000 Uiso
H152 1.07299 0.04951 0.32446 0.0459 1.0000 Uiso
H153 0.99411 0.03076 0.29489 0.0459 1.0000 Uiso
H161 0.88714 0.03774 0.34673 0.0370 1.0000 Uiso
H162 0.81095 0.00969 0.37955 0.0370 1.0000 Uiso
H171 0.84365 0.0442 0.23680 0.0501 1.0000 Uiso
H172 0.79675 -0.0481 0.26902 0.0501 1.0000 Uiso
H181 0.73217 0.1080 0.21907 0.0525 1.0000 Uiso
H182 0.70286 0.0590 0.29038 0.0525 1.0000 Uiso
H191 0.77945 0.24218 0.27353 0.0412 1.0000 Uiso
H192 0.72280 0.21534 0.33349 0.0412 1.0000 Uiso

loop_
_atom_site_aniso_label
_atom_site_aniso_U_11
_atom_site_aniso_U_22
_atom_site_aniso_U_33
_atom_site_aniso_U_23
_atom_site_aniso_U_13
_atom_site_aniso_U_12
Sc1 0.01757(17) 0.01917(18) 0.02014(18) 0.00064(18) -0.00093(16) 0.00252(18)
Cl1 0.0451(4) 0.0295(3) 0.0430(4) -0.0013(3) -0.0147(3) 0.0159(3)
N1 0.0194(9) 0.0216(9) 0.0229(9) 0.0015(8) -0.0023(7) -0.0015(8)
N2 0.0184(9) 0.024(1) 0.0185(9) 0.0003(7) -0.0008(7) 0.0016(7)
N3 0.026(1) 0.0176(9) 0.023(1) 0.0001(8) 0.0013(8) 0.0008(8)
O1 0.0246(8) 0.0255(8) 0.0250(8) 0.0010(7) -0.0065(7) 0.0007(7)
Si1 0.0187(3) 0.0253(3) 0.0219(3) -0.0006(3) 0.0015(2) -0.0010(3)
Si2 0.0219(3) 0.0262(3) 0.0198(3) 0.0002(3) 0.0022(3) 0.0002(3)
C1 0.019(1) 0.0196(11) 0.0253(11) 0.0028(9) -0.0008(9) -0.0005(9)
C2 0.020(1) 0.0184(11) 0.020(1) 0.0003(9) -0.0033(9) 0.0010(9)
C3 0.019(1) 0.0231(11) 0.022(1) -0.0015(9) 0.0011(9) 0.0021(9)
C4 0.0242(11) 0.0248(12) 0.0237(11) 0.002(1) -0.0032(9) 0.0011(9)
C5 0.0251(11) 0.0187(11) 0.019(1) 0.0036(9) 0.0015(9) -0.0027(9)
C6 0.0374(14) 0.0230(12) 0.0236(11) 0.0019(9) -0.005(1) -0.005(1)
C7 0.0546(17) 0.0262(13) 0.0278(13) -0.0035(11) -0.0038(12) -0.0089(12)
C8 0.0576(17) 0.0210(12) 0.0275(12) -0.0039(11) 0.0022(13) 0.0035(11)
C9 0.0359(13) 0.0219(12) 0.0286(12) -0.000(1) 0.0030(11) 0.004(1)
C10 0.0260(12) 0.0342(14) 0.0459(16) 0.0122(12) -0.0011(11) -0.0031(11)
C11 0.0353(15) 0.068(2) 0.0321(15) -0.0147(14) 0.0062(12) -0.0001(14)
C12 0.0203(11) 0.0315(13) 0.0398(14) 0.0047(11) 0.001(1) -0.000(1)
C13 0.0350(14) 0.0556(18) 0.0370(15) -0.0054(13) 0.0124(12) -0.0109(13)
C14 0.0304(12) 0.0476(15) 0.0245(12) 0.0086(12) 0.001(1) 0.0040(12)
C15 0.0459(15) 0.0334(14) 0.0278(13) -0.0075(11) 0.0024(12) 0.0053(12)
C16 0.0255(12) 0.0230(12) 0.0387(14) 0.000(1) -0.004(1) -0.000(1)
C17 0.0524(17) 0.0358(15) 0.0351(15) -0.0077(12) -0.0001(13) -0.0089(14)
C18 0.0523(17) 0.0433(16) 0.0383(15) 0.0092(13) -0.0216(14) -0.0139(14)
C19 0.0270(12) 0.0421(15) 0.0262(12) 0.0028(11) -0.011(1) 0.0029(11)

loop_
_atom_type_symbol
_atom_type_scat_dispersion_real
_atom_type_scat_dispersion_imag
_atom_type_scat_Cromer_Mann_a1
_atom_type_scat_Cromer_Mann_b1
_atom_type_scat_Cromer_Mann_a2
_atom_type_scat_Cromer_Mann_b2
_atom_type_scat_Cromer_Mann_a3
_atom_type_scat_Cromer_Mann_b3
_atom_type_scat_Cromer_Mann_a4
_atom_type_scat_Cromer_Mann_b4
_atom_type_scat_Cromer_Mann_c
_atom_type_scat_source
'Sc  ' 0.2260 0.3720 9.1890 9.0213 7.3679 0.5729 1.6409 136.1080 1.4680 51.3531 1.3329 International_Tables_Vol_IV_Table_2.2B
'Si  ' 0.0720 0.0710 6.2915 2.4386 3.0353 32.3337 1.9891 0.6785 1.5410 81.6937 1.1407 International_Tables_Vol_IV_Table_2.2B
'Cl  ' 0.1320 0.1590 11.4604 0.0104 7.1964 1.1662 6.2556 18.5194 1.6455 47.7784 -9.5574 International_Tables_Vol_IV_Table_2.2B
'N   ' 0.0040 0.0030 12.2126 0.0057 3.1322 9.8933 2.0125 28.9975 1.1663 0.5826 -11.5290 International_Tables_Vol_IV_Table_2.2B
'O   ' 0.0080 0.0060 3.0485 13.2771 2.2868 5.7011 1.5463 0.3239 0.8670 32.9089 0.2508 International_Tables_Vol_IV_Table_2.2B
'C   ' 0.0020 0.0020 2.3100 20.8439 1.0200 10.2075 1.5886 0.5687 0.8650 51.6512 0.2156 International_Tables_Vol_IV_Table_2.2B
'H   ' 0.0000 0.0000 0.4930 10.5109 0.3229 26.1257 0.1402 3.1424 0.0408 57.7997 0.0030 International_Tables_Vol_IV_Table_2.2B

loop_
_geom_angle_atom_site_label_1
_geom_angle_site_symmetry_1
_geom_angle_atom_site_label_2
_geom_angle_site_symmetry_2
_geom_angle_atom_site_label_3
_geom_angle_site_symmetry_3
_geom_angle
_geom_angle_publ_flag
Cl1 . Sc1 . N1 . 135.79(6) yes
Cl1 . Sc1 . N2 . 122.35(6) yes
N1 . Sc1 . N2 . 100.57(7) yes
Cl1 . Sc1 . N3 . 89.45(5) yes
N1 . Sc1 . N3 . 82.53(7) yes
N2 . Sc1 . N3 . 86.54(7) yes
Cl1 . Sc1 . O1 . 86.09(4) yes
N1 . Sc1 . O1 . 96.25(7) yes
N2 . Sc1 . O1 . 101.22(7) yes
N3 . Sc1 . O1 . 172.22(6) yes
Sc1 . N1 . Si1 . 126.8(1) yes
Sc1 . N1 . C1 . 114.67(13) yes
Si1 . N1 . C1 . 116.43(14) yes
Sc1 . N2 . Si2 . 129.6(1) yes
Sc1 . N2 . C3 . 114.62(13) yes
Si2 . N2 . C3 . 115.30(13) yes
Sc1 . N3 . C5 . 115.28(14) yes
Sc1 . N3 . C9 . 125.44(16) yes
C5 . N3 . C9 . 119.3(2) yes
Sc1 . O1 . C16 . 119.45(13) yes
Sc1 . O1 . C19 . 131.24(14) yes
C16 . O1 . C19 . 109.30(17) yes
N1 . Si1 . C10 . 113.0(1) yes
N1 . Si1 . C11 . 111.67(11) yes
C10 . Si1 . C11 . 107.11(14) yes
N1 . Si1 . C12 . 107.8(1) yes
C10 . Si1 . C12 . 108.81(11) yes
C11 . Si1 . C12 . 108.31(13) yes
N2 . Si2 . C13 . 113.23(11) yes
N2 . Si2 . C14 . 108.7(1) yes
C13 . Si2 . C14 . 107.39(13) yes
N2 . Si2 . C15 . 111.3(1) yes
C13 . Si2 . C15 . 105.96(13) yes
C14 . Si2 . C15 . 110.17(12) yes
N1 . C1 . C2 . 117.43(17) yes
C1 . C2 . C3 . 112.75(17) yes
C1 . C2 . C4 . 105.19(17) yes
C3 . C2 . C4 . 105.78(17) yes
C1 . C2 . C5 . 110.31(17) yes
C3 . C2 . C5 . 110.75(17) yes
C4 . C2 . C5 . 111.88(18) yes
N2 . C3 . C2 . 118.26(17) yes
N3 . C5 . C2 . 116.30(19) yes
N3 . C5 . C6 . 119.9(2) yes
C2 . C5 . C6 . 123.8(2) yes
C5 . C6 . C7 . 120.4(2) yes
C6 . C7 . C8 . 119.0(2) yes
C7 . C8 . C9 . 118.4(2) yes
N3 . C9 . C8 . 123.0(2) yes
O1 . C16 . C17 . 104.41(19) yes
C16 . C17 . C18 . 102.1(2) yes
C17 . C18 . C19 . 104.3(2) yes
O1 . C19 . C18 . 105.64(19) yes

loop_
_geom_bond_atom_site_label_1
_geom_bond_site_symmetry_1
_geom_bond_atom_site_label_2
_geom_bond_site_symmetry_2
_geom_bond_distance
_geom_bond_publ_flag
Sc1 . Cl1 . 2.4426(7) yes
Sc1 . N1 . 2.0252(18) yes
Sc1 . N2 . 2.0239(18) yes
Sc1 . N3 . 2.2881(19) yes
Sc1 . O1 . 2.2051(16) yes
N1 . Si1 . 1.7161(19) yes
N1 . C1 . 1.468(3) yes
N2 . Si2 . 1.7153(19) yes
N2 . C3 . 1.467(3) yes
N3 . C5 . 1.356(3) yes
N3 . C9 . 1.344(3) yes
O1 . C16 . 1.466(3) yes
O1 . C19 . 1.469(3) yes
Si1 . C10 . 1.875(3) yes
Si1 . C11 . 1.872(3) yes
Si1 . C12 . 1.871(2) yes
Si2 . C13 . 1.871(3) yes
Si2 . C14 . 1.864(2) yes
Si2 . C15 . 1.882(2) yes
C1 . C2 . 1.566(3) yes
C2 . C3 . 1.554(3) yes
C2 . C4 . 1.536(3) yes
C2 . C5 . 1.520(3) yes
C5 . C6 . 1.394(3) yes
C6 . C7 . 1.386(3) yes
C7 . C8 . 1.378(4) yes
C8 . C9 . 1.381(3) yes
C16 . C17 . 1.512(3) yes
C17 . C18 . 1.526(4) yes
C18 . C19 . 1.515(3) yes
